data_4035199
loop_
_publ_author_name
'Sakthivel, Shanmugam'
'Balamurugan, Rengarajan'

_publ_section_title
;
 Annulation of a Highly Functionalized Diazo Building Block with Indoles
 under Sc(OTf)<sub>3</sub>/Rh<sub>2</sub>(OAc)<sub>4</sub> Multicatalysis
 through Michael Addition/Cyclization Sequence.
;
_journal_issue 19
_journal_name_full 'The Journal of organic chemistry'
_journal_page_first 12171
_journal_page_last 12183
_journal_paper_doi 10.1021/acs.joc.8b02127
_journal_volume 83
_journal_year 2018
_chemical_formula_sum 'C23 H20 N3 O3'
_chemical_formula_weight 386.42
_space_group_crystal_system monoclinic
_space_group_IT_number 14
_space_group_name_Hall '-P 2ybc'
_space_group_name_H-M_alt 'P 1 21/c 1'
_atom_sites_solution_hydrogens mixed
_audit_creation_method SHELXL-2014/7
_cell_angle_alpha 90
_cell_angle_beta 105.673(5)
_cell_angle_gamma 90
_cell_formula_units_Z 4
_cell_length_a 14.2131(14)
_cell_length_b 15.0872(16)
_cell_length_c 9.4875(8)
_cell_measurement_reflns_used 3677
_cell_measurement_temperature 293(2)
_cell_measurement_theta_max 23.40
_cell_measurement_theta_min 2.69
_cell_volume 1958.8(3)
_computing_cell_refinement 'Bruker SAINT'
_computing_data_collection 'Bruker APEX2'
_computing_data_reduction 'Bruker SAINT'
_computing_molecular_graphics 'Bruker SHELXTL'
_computing_publication_material 'Bruker SHELXTL'
_computing_structure_refinement 'SHELXL-2014/7 (Sheldrick, 2014)'
_computing_structure_solution 'SHELXS-97 (Sheldrick 2008)'
_diffrn_ambient_temperature 293(2)
_diffrn_measured_fraction_theta_full 0.999
_diffrn_measured_fraction_theta_max 0.997
_diffrn_measurement_device_type 'Bruker APEX-II CCD'
_diffrn_measurement_method '\f and \w scans'
_diffrn_radiation_type MoK\a
_diffrn_radiation_wavelength 0.71073
_diffrn_reflns_av_R_equivalents 0.3904
_diffrn_reflns_av_unetI/netI 0.1183
_diffrn_reflns_Laue_measured_fraction_full 0.999
_diffrn_reflns_Laue_measured_fraction_max 0.997
_diffrn_reflns_limit_h_max 17
_diffrn_reflns_limit_h_min -17
_diffrn_reflns_limit_k_max 18
_diffrn_reflns_limit_k_min -18
_diffrn_reflns_limit_l_max 11
_diffrn_reflns_limit_l_min -11
_diffrn_reflns_number 61855
_diffrn_reflns_point_group_measured_fraction_full 0.999
_diffrn_reflns_point_group_measured_fraction_max 0.997
_diffrn_reflns_theta_full 25.242
_diffrn_reflns_theta_max 25.776
_diffrn_reflns_theta_min 2.607
_exptl_absorpt_coefficient_mu 0.088
_exptl_crystal_colour Colourless
_exptl_crystal_density_diffrn 1.310
_exptl_crystal_description Needle
_exptl_crystal_F_000 812
_refine_diff_density_max 0.303
_refine_diff_density_min -0.378
_refine_diff_density_rms 0.073
_refine_ls_extinction_method none
_refine_ls_goodness_of_fit_ref 1.030
_refine_ls_hydrogen_treatment mixed
_refine_ls_matrix_type full
_refine_ls_number_parameters 268
_refine_ls_number_reflns 3756
_refine_ls_number_restraints 0
_refine_ls_restrained_S_all 1.030
_refine_ls_R_factor_all 0.1402
_refine_ls_R_factor_gt 0.0696
_refine_ls_shift/su_max 0.001
_refine_ls_shift/su_mean 0.000
_refine_ls_structure_factor_coef Fsqd
_refine_ls_weighting_details 'w=1/[\s^2^(Fo^2^)+(0.0630P)^2^+1.4470P] where P=(Fo^2^+2Fc^2^)/3'
_refine_ls_weighting_scheme calc
_refine_ls_wR_factor_gt 0.1335
_refine_ls_wR_factor_ref 0.1597
_reflns_Friedel_coverage 0.000
_reflns_number_gt 2253
_reflns_number_total 3756
_reflns_threshold_expression 'I > 2\s(I)'
_cod_data_source_file jo8b02127_si_004.cif
_cod_data_source_block shelx
_cod_original_sg_symbol_H-M 'P 21/c'
_cod_database_code 4035199
_shelx_shelxl_version_number 2014/7
_shelx_space_group_comment
;
The symmetry employed for this shelxl refinement is uniquely defined
by the following loop, which should always be used as a source of
symmetry information in preference to the above space-group names.
They are only intended as comments.
;

loop_
_space_group_symop_operation_xyz
'x, y, z'
'-x, y+1/2, -z+1/2'
'-x, -y, -z'
'x, -y-1/2, z-1/2'

loop_
_atom_site_label
_atom_site_type_symbol
_atom_site_fract_x
_atom_site_fract_y
_atom_site_fract_z
_atom_site_U_iso_or_equiv
_atom_site_adp_type
_atom_site_occupancy
_atom_site_site_symmetry_order
_atom_site_calc_flag
_atom_site_refinement_flags_posn
_atom_site_refinement_flags_adp
O1 O 0.40265(16) 0.33169(15) 0.5593(2) 0.0188(6) Uani 1 1 d . .
O3 O -0.07521(16) 0.39993(15) 0.0325(2) 0.0185(6) Uani 1 1 d . .
O6 O 0.28269(17) 0.36183(17) 0.6648(2) 0.0240(6) Uani 1 1 d . .
N3 N -0.05943(18) 0.26008(17) 0.1380(3) 0.0111(6) Uani 1 1 d . .
N4 N 0.00411(19) 0.21651(18) 0.2601(3) 0.0141(6) Uani 1 1 d . .
N10 N 0.14977(19) 0.44734(18) 0.1295(3) 0.0116(6) Uani 1 1 d . .
C4 C 0.0452(2) 0.3669(2) 0.2668(3) 0.0119(7) Uani 1 1 d . .
C5 C 0.2284(2) 0.3515(2) 0.3038(3) 0.0110(7) Uani 1 1 d . .
C6 C 0.2441(2) 0.2866(2) 0.4293(3) 0.0130(7) Uani 1 1 d . .
H6 H 0.2772 0.2339 0.4054 0.016 Uiso 1 1 calc R U
C8 C 0.1405(2) 0.3902(2) 0.2372(3) 0.0106(7) Uani 1 1 d . .
C9 C -0.1598(2) 0.1278(2) 0.0932(3) 0.0154(8) Uani 1 1 d . .
H9 H -0.1297 0.1092 0.1881 0.018 Uiso 1 1 calc R U
C12 C -0.1350(2) 0.2088(2) 0.0438(3) 0.0125(7) Uani 1 1 d . .
C14 C -0.0364(2) 0.3471(2) 0.1289(3) 0.0125(7) Uani 1 1 d . .
C15 C 0.2449(2) 0.4435(2) 0.1202(3) 0.0121(7) Uani 1 1 d . .
C17 C 0.0615(2) 0.2763(2) 0.3332(3) 0.0139(7) Uani 1 1 d . .
C20 C -0.1822(2) 0.2378(2) -0.0963(3) 0.0182(8) Uani 1 1 d . .
H20 H -0.1679 0.2932 -0.1285 0.022 Uiso 1 1 calc R U
C21 C 0.0080(2) 0.4352(2) 0.3601(3) 0.0185(8) Uani 1 1 d . .
H21A H -0.0515 0.4140 0.3777 0.028 Uiso 1 1 calc R U
H21B H -0.0041 0.4906 0.3088 0.028 Uiso 1 1 calc R U
H21C H 0.0563 0.4434 0.4518 0.028 Uiso 1 1 calc R U
C22 C 0.2868(2) 0.4840(2) 0.0192(3) 0.0173(8) Uani 1 1 d . .
H22 H 0.2520 0.5242 -0.0497 0.021 Uiso 1 1 calc R U
C23 C 0.3822(2) 0.4618(2) 0.0266(3) 0.0209(8) Uani 1 1 d . .
H23 H 0.4119 0.4863 -0.0405 0.025 Uiso 1 1 calc R U
C25 C 0.3095(2) 0.3293(2) 0.5658(3) 0.0147(7) Uani 1 1 d . .
C29 C 0.2972(2) 0.3840(2) 0.2288(3) 0.0115(7) Uani 1 1 d . .
C31 C -0.2508(2) 0.1835(2) -0.1878(3) 0.0225(9) Uani 1 1 d . .
H31 H -0.2811 0.2022 -0.2826 0.027 Uiso 1 1 calc R U
C34 C 0.3946(2) 0.3641(2) 0.2340(3) 0.0170(8) Uani 1 1 d . .
H34 H 0.4309 0.3255 0.3043 0.020 Uiso 1 1 calc R U
C35 C -0.2749(2) 0.1023(2) -0.1408(3) 0.0216(8) Uani 1 1 d . .
H35 H -0.3210 0.0664 -0.2033 0.026 Uiso 1 1 calc R U
C36 C 0.1470(2) 0.2574(2) 0.4596(3) 0.0170(8) Uani 1 1 d . .
H36A H 0.1496 0.1944 0.4804 0.020 Uiso 1 1 calc R U
H36B H 0.1391 0.2883 0.5453 0.020 Uiso 1 1 calc R U
C38 C -0.2294(2) 0.0747(2) 0.0009(3) 0.0172(8) Uani 1 1 d . .
H38 H -0.2458 0.0204 0.0340 0.021 Uiso 1 1 calc R U
C41 C 0.4352(2) 0.4031(2) 0.1327(3) 0.0193(8) Uani 1 1 d . .
H41 H 0.4996 0.3900 0.1351 0.023 Uiso 1 1 calc R U
C44 C 0.4713(2) 0.3796(3) 0.6764(4) 0.0252(9) Uani 1 1 d . .
H44A H 0.4805 0.3485 0.7686 0.030 Uiso 1 1 calc R U
H44B H 0.4468 0.4386 0.6866 0.030 Uiso 1 1 calc R U
C45 C 0.5662(3) 0.3851(3) 0.6354(4) 0.0426(11) Uani 1 1 d . .
H45A H 0.6138 0.4155 0.7110 0.064 Uiso 1 1 calc R U
H45B H 0.5563 0.4168 0.5448 0.064 Uiso 1 1 calc R U
H45C H 0.5891 0.3263 0.6242 0.064 Uiso 1 1 calc R U
H40 H 0.104(2) 0.481(2) 0.068(3) 0.015(9) Uiso 1 1 d . .

loop_
_atom_site_aniso_label
_atom_site_aniso_U_11
_atom_site_aniso_U_22
_atom_site_aniso_U_33
_atom_site_aniso_U_23
_atom_site_aniso_U_13
_atom_site_aniso_U_12
O1 0.0144(13) 0.0253(15) 0.0152(11) -0.0012(10) 0.0014(9) -0.0040(11)
O3 0.0186(13) 0.0142(13) 0.0215(12) 0.0064(11) 0.0031(10) 0.0022(11)
O6 0.0226(14) 0.0343(16) 0.0157(12) -0.0063(11) 0.0059(10) -0.0021(12)
N3 0.0117(14) 0.0076(14) 0.0127(13) 0.0018(11) 0.0014(11) 0.0007(12)
N4 0.0159(15) 0.0155(16) 0.0105(13) 0.0045(12) 0.0030(11) 0.0019(13)
N10 0.0102(15) 0.0135(16) 0.0098(13) 0.0045(12) 0.0005(11) 0.0009(12)
C4 0.0121(17) 0.0126(18) 0.0116(15) -0.0037(14) 0.0043(12) -0.0026(14)
C5 0.0118(17) 0.0113(18) 0.0083(14) -0.0037(13) 0.0000(12) -0.0016(14)
C6 0.0141(18) 0.0137(19) 0.0099(15) 0.0000(14) 0.0013(13) -0.0013(14)
C8 0.0171(19) 0.0073(17) 0.0088(14) -0.0049(13) 0.0058(13) -0.0015(14)
C9 0.0138(18) 0.019(2) 0.0150(16) 0.0013(15) 0.0066(13) 0.0014(15)
C12 0.0121(18) 0.0129(18) 0.0143(16) -0.0017(14) 0.0065(13) 0.0031(14)
C14 0.0130(18) 0.0121(19) 0.0140(16) -0.0014(14) 0.0064(13) 0.0012(15)
C15 0.0134(18) 0.0109(18) 0.0115(15) -0.0024(14) 0.0025(13) -0.0044(14)
C17 0.0164(18) 0.0138(19) 0.0151(16) 0.0010(14) 0.0104(13) -0.0010(15)
C20 0.0194(19) 0.018(2) 0.0180(17) 0.0018(15) 0.0067(14) -0.0024(16)
C21 0.020(2) 0.0143(19) 0.0253(18) -0.0062(15) 0.0135(15) -0.0040(15)
C22 0.0196(19) 0.0179(19) 0.0157(16) 0.0046(15) 0.0068(14) -0.0037(15)
C23 0.016(2) 0.030(2) 0.0190(17) 0.0038(16) 0.0094(14) -0.0045(16)
C25 0.0172(19) 0.0128(18) 0.0137(16) 0.0074(14) 0.0037(14) 0.0005(15)
C29 0.0126(18) 0.0112(18) 0.0097(15) -0.0056(13) 0.0012(12) -0.0023(14)
C31 0.022(2) 0.027(2) 0.0148(17) -0.0011(16) -0.0021(14) -0.0025(17)
C34 0.0172(19) 0.0155(19) 0.0164(16) -0.0004(15) 0.0012(13) -0.0017(15)
C35 0.017(2) 0.022(2) 0.0225(18) -0.0032(16) 0.0006(14) -0.0064(17)
C36 0.0175(19) 0.020(2) 0.0121(16) 0.0058(14) 0.0013(13) -0.0034(15)
C38 0.017(2) 0.0136(19) 0.0232(18) 0.0006(15) 0.0094(15) -0.0025(15)
C41 0.0138(19) 0.025(2) 0.0195(17) -0.0013(16) 0.0057(14) -0.0022(16)
C44 0.023(2) 0.027(2) 0.0198(18) -0.0041(16) -0.0034(15) -0.0076(17)
C45 0.021(2) 0.055(3) 0.049(3) -0.021(2) 0.0044(18) -0.007(2)

loop_
_atom_type_symbol
_atom_type_description
_atom_type_scat_dispersion_real
_atom_type_scat_dispersion_imag
_atom_type_scat_source
C C 0.0033 0.0016 'International Tables Vol C Tables 4.2.6.8 and 6.1.1.4'
H H 0.0000 0.0000 'International Tables Vol C Tables 4.2.6.8 and 6.1.1.4'
N N 0.0061 0.0033 'International Tables Vol C Tables 4.2.6.8 and 6.1.1.4'
O O 0.0106 0.0060 'International Tables Vol C Tables 4.2.6.8 and 6.1.1.4'

loop_
_geom_angle_atom_site_label_1
_geom_angle_atom_site_label_2
_geom_angle_atom_site_label_3
_geom_angle
C25 O1 C44 116.3(2)
C14 N3 N4 112.7(2)
C14 N3 C12 129.5(3)
N4 N3 C12 117.7(2)
C17 N4 N3 106.6(3)
C8 N10 C15 108.4(3)
C8 N10 H40 130(2)
C15 N10 H40 122(2)
C8 C4 C17 104.4(3)
C8 C4 C14 113.7(2)
C17 C4 C14 100.2(3)
C8 C4 C21 114.8(3)
C17 C4 C21 114.0(2)
C14 C4 C21 108.8(3)
C8 C5 C29 106.4(3)
C8 C5 C6 124.2(3)
C29 C5 C6 129.4(3)
C5 C6 C25 108.8(3)
C5 C6 C36 112.4(2)
C25 C6 C36 109.5(2)
C5 C6 H6 108.7
C25 C6 H6 108.7
C36 C6 H6 108.7
N10 C8 C5 110.6(3)
N10 C8 C4 124.2(3)
C5 C8 C4 124.9(3)
C38 C9 C12 119.9(3)
C38 C9 H9 120.0
C12 C9 H9 120.0
C20 C12 C9 120.0(3)
C20 C12 N3 121.1(3)
C9 C12 N3 118.9(3)
O3 C14 N3 127.4(3)
O3 C14 C4 126.7(3)
N3 C14 C4 105.9(3)
N10 C15 C22 129.2(3)
N10 C15 C29 108.1(3)
C22 C15 C29 122.6(3)
N4 C17 C36 124.2(3)
N4 C17 C4 114.2(3)
C36 C17 C4 120.9(3)
C31 C20 C12 119.3(3)
C31 C20 H20 120.3
C12 C20 H20 120.3
C4 C21 H21A 109.5
C4 C21 H21B 109.5
H21A C21 H21B 109.5
C4 C21 H21C 109.5
H21A C21 H21C 109.5
H21B C21 H21C 109.5
C23 C22 C15 117.0(3)
C23 C22 H22 121.5
C15 C22 H22 121.5
C22 C23 C41 121.4(3)
C22 C23 H23 119.3
C41 C23 H23 119.3
O6 C25 O1 123.2(3)
O6 C25 C6 125.8(3)
O1 C25 C6 110.9(3)
C34 C29 C15 118.6(3)
C34 C29 C5 134.7(3)
C15 C29 C5 106.4(3)
C35 C31 C20 121.2(3)
C35 C31 H31 119.4
C20 C31 H31 119.4
C41 C34 C29 118.6(3)
C41 C34 H34 120.7
C29 C34 H34 120.7
C31 C35 C38 119.2(3)
C31 C35 H35 120.4
C38 C35 H35 120.4
C17 C36 C6 111.8(2)
C17 C36 H36A 109.2
C6 C36 H36A 109.2
C17 C36 H36B 109.2
C6 C36 H36B 109.2
H36A C36 H36B 107.9
C9 C38 C35 120.3(3)
C9 C38 H38 119.8
C35 C38 H38 119.8
C34 C41 C23 121.7(3)
C34 C41 H41 119.1
C23 C41 H41 119.1
O1 C44 C45 107.0(3)
O1 C44 H44A 110.3
C45 C44 H44A 110.3
O1 C44 H44B 110.3
C45 C44 H44B 110.3
H44A C44 H44B 108.6
C44 C45 H45A 109.5
C44 C45 H45B 109.5
H45A C45 H45B 109.5
C44 C45 H45C 109.5
H45A C45 H45C 109.5
H45B C45 H45C 109.5

loop_
_geom_bond_atom_site_label_1
_geom_bond_atom_site_label_2
_geom_bond_distance
O1 C25 1.342(4)
O1 C44 1.457(4)
O3 C14 1.226(4)
O6 C25 1.209(4)
N3 C14 1.362(4)
N3 N4 1.423(3)
N3 C12 1.425(4)
N4 C17 1.286(4)
N10 C8 1.370(4)
N10 C15 1.380(4)
N10 H40 0.90(3)
C4 C8 1.497(4)
C4 C17 1.497(4)
C4 C14 1.526(4)
C4 C21 1.542(4)
C5 C8 1.370(4)
C5 C29 1.441(4)
C5 C6 1.512(4)
C6 C25 1.519(4)
C6 C36 1.548(4)
C6 H6 0.9800
C9 C38 1.385(4)
C9 C12 1.388(4)
C9 H9 0.9300
C12 C20 1.388(4)
C15 C22 1.398(4)
C15 C29 1.416(4)
C17 C36 1.486(4)
C20 C31 1.385(4)
C20 H20 0.9300
C21 H21A 0.9600
C21 H21B 0.9600
C21 H21C 0.9600
C22 C23 1.380(5)
C22 H22 0.9300
C23 C41 1.399(5)
C23 H23 0.9300
C29 C34 1.404(4)
C31 C35 1.378(5)
C31 H31 0.9300
C34 C41 1.379(4)
C34 H34 0.9300
C35 C38 1.389(4)
C35 H35 0.9300
C36 H36A 0.9700
C36 H36B 0.9700
C38 H38 0.9300
C41 H41 0.9300
C44 C45 1.504(5)
C44 H44A 0.9700
C44 H44B 0.9700
C45 H45A 0.9600
C45 H45B 0.9600
C45 H45C 0.9600

loop_
_geom_torsion_atom_site_label_1
_geom_torsion_atom_site_label_2
_geom_torsion_atom_site_label_3
_geom_torsion_atom_site_label_4
_geom_torsion
C14 N3 N4 C17 4.7(3)
C12 N3 N4 C17 -176.1(2)
C8 C5 C6 C25 -112.8(3)
C29 C5 C6 C25 68.5(4)
C8 C5 C6 C36 8.7(4)
C29 C5 C6 C36 -170.0(3)
C15 N10 C8 C5 2.6(3)
C15 N10 C8 C4 -171.7(3)
C29 C5 C8 N10 -2.4(3)
C6 C5 C8 N10 178.7(3)
C29 C5 C8 C4 171.9(3)
C6 C5 C8 C4 -7.1(5)
C17 C4 C8 N10 152.9(3)
C14 C4 C8 N10 44.7(4)
C21 C4 C8 N10 -81.5(4)
C17 C4 C8 C5 -20.6(4)
C14 C4 C8 C5 -128.8(3)
C21 C4 C8 C5 105.0(3)
C38 C9 C12 C20 2.0(5)
C38 C9 C12 N3 -176.7(3)
C14 N3 C12 C20 17.0(5)
N4 N3 C12 C20 -162.1(3)
C14 N3 C12 C9 -164.4(3)
N4 N3 C12 C9 16.5(4)
N4 N3 C14 O3 176.5(3)
C12 N3 C14 O3 -2.6(5)
N4 N3 C14 C4 -5.7(3)
C12 N3 C14 C4 175.2(3)
C8 C4 C14 O3 -67.1(4)
C17 C4 C14 O3 -177.9(3)
C21 C4 C14 O3 62.2(4)
C8 C4 C14 N3 115.1(3)
C17 C4 C14 N3 4.3(3)
C21 C4 C14 N3 -115.6(3)
C8 N10 C15 C22 174.2(3)
C8 N10 C15 C29 -1.8(3)
N3 N4 C17 C36 -172.4(3)
N3 N4 C17 C4 -1.5(3)
C8 C4 C17 N4 -119.6(3)
C14 C4 C17 N4 -1.7(3)
C21 C4 C17 N4 114.4(3)
C8 C4 C17 C36 51.7(3)
C14 C4 C17 C36 169.6(3)
C21 C4 C17 C36 -74.4(4)
C9 C12 C20 C31 -2.8(5)
N3 C12 C20 C31 175.9(3)
N10 C15 C22 C23 -173.7(3)
C29 C15 C22 C23 1.7(5)
C15 C22 C23 C41 -1.6(5)
C44 O1 C25 O6 -2.6(4)
C44 O1 C25 C6 173.7(3)
C5 C6 C25 O6 101.3(4)
C36 C6 C25 O6 -21.9(5)
C5 C6 C25 O1 -74.9(3)
C36 C6 C25 O1 161.9(3)
N10 C15 C29 C34 175.5(3)
C22 C15 C29 C34 -0.8(5)
N10 C15 C29 C5 0.3(3)
C22 C15 C29 C5 -175.9(3)
C8 C5 C29 C34 -172.8(3)
C6 C5 C29 C34 6.1(6)
C8 C5 C29 C15 1.2(3)
C6 C5 C29 C15 -179.9(3)
C12 C20 C31 C35 1.7(5)
C15 C29 C34 C41 -0.3(4)
C5 C29 C34 C41 173.2(3)
C20 C31 C35 C38 0.0(5)
N4 C17 C36 C6 117.8(3)
C4 C17 C36 C6 -52.5(4)
C5 C6 C36 C17 18.0(4)
C25 C6 C36 C17 139.1(3)
C12 C9 C38 C35 -0.2(5)
C31 C35 C38 C9 -0.8(5)
C29 C34 C41 C23 0.3(5)
C22 C23 C41 C34 0.6(5)
C25 O1 C44 C45 -171.8(3)
